data_1552503
loop_
_publ_author_name
'Ishii, T.'
'Kojitani, H.'
'Fujino, K.'
'Yusa, H.'
'Mori, D.'
'Inaguma, Y.'
'Matsushita, Y.'
'Yamamura, K.'
'Akaogi, M.'

_publ_section_title
;
 High-pressure high-temperature transitions in MgCr2O4 and crystal
 structures of new Mg2Cr2O5 and post-spinel MgCr2O4 phases with
 implications for ultrahigh-pressure chromitites in ophiolites
;
_journal_name_full 'American Mineralogist'
_journal_page_first 59
_journal_page_last 65
_journal_paper_doi 10.2138/am-2015-4818
_journal_volume 100
_journal_year 2015
_chemical_formula_sum 'Cr2 Mg O4'
_chemical_name_common 'MgCr2O4 CT'
_chemical_name_mineral 'MgCr2O4 with CaTi2O4-type structure'
_space_group_IT_number 63
_space_group_name_Hall '-C 2c 2'
_space_group_name_H-M_alt 'C m c m'
_cell_angle_alpha 90
_cell_angle_beta 90
_cell_angle_gamma 90
_cell_formula_units_Z 4
_cell_length_a 2.85107(2)
_cell_length_b 9.48930(8)
_cell_length_c 9.67853(8)
_cell_volume 261.849(4)
_cod_data_source_file MgCr2O4-CT.cif
_cod_data_source_block MgCr2O4_CT
_cod_original_formula_sum 'Mg Cr2 O4'
_cod_database_code 1552503

loop_
_space_group_symop_id
_space_group_symop_operation_xyz
1 x,y,z
2 -x,-y,-z
3 -x,-y,z+1/2
4 x,y,-z+1/2
5 -x,y,-z+1/2
6 x,-y,z+1/2
7 x,-y,-z
8 -x,y,z
9 x+1/2,y+1/2,z
10 -x+1/2,-y+1/2,-z
11 -x+1/2,-y+1/2,z+1/2
12 x+1/2,y+1/2,-z+1/2
13 -x+1/2,y+1/2,-z+1/2
14 x+1/2,-y+1/2,z+1/2
15 x+1/2,-y+1/2,-z
16 -x+1/2,y+1/2,z

loop_
_atom_site_label
_atom_site_occupancy
_atom_site_fract_x
_atom_site_fract_y
_atom_site_fract_z
_atom_site_adp_type
_atom_site_U_iso_or_equiv
_atom_site_type_symbol
Mg 1.0 0.000000 0.1090(2) 0.250000 Uiso 0.0148(4) Mg
Cr 1.0 0.000000 0.36700(10) 0.07070(10) Uiso 0.0076(1) Cr
O1 1.0 0.000000 0.000000 0.000000 Uiso 0.0033(2) O
O2 1.0 0.000000 0.4629(3) 0.250000 Uiso 0.0033(2) O
O3 1.0 0.000000 0.2676(2) 0.61340(10) Uiso 0.0033(2) O
